data_2227096
loop_
_publ_author_name
'Smith, Graham'
'Wermuth, Urs D.'

_publ_section_title
;
 Guanidinium phenylarsonate--guanidine--water (1/1/2)
;
_journal_coeditor_code TK2684
_journal_issue 8
_journal_name_full 'Acta Crystallographica Section E'
_journal_page_first o1893
_journal_page_last o1894
_journal_paper_doi 10.1107/S1600536810025043
_journal_volume 66
_journal_year 2010
_chemical_formula_iupac 'C H6 N3 +, C6 H6 As O3 -, C H5 N3, 2H2 O'
_chemical_formula_moiety 'C H6 N3 +, C6 H6 As O3 -, C H5 N3, 2(H2 O)'
_chemical_formula_sum 'C8 H21 As N6 O5'
_chemical_formula_weight 356.23
_chemical_melting_point 505
_chemical_name_common 'guanidinium phenylarsonate guanidine dihyrate'
_chemical_name_systematic
;
Guanidinium phenylarsonate--guanidine--water (1/1/2)
;
_space_group_IT_number 9
_symmetry_cell_setting monoclinic
_symmetry_space_group_name_Hall 'C -2yc'
_symmetry_space_group_name_H-M 'C 1 c 1'
_atom_sites_solution_hydrogens geom
_atom_sites_solution_primary direct
_atom_sites_solution_secondary difmap
_audit_creation_method SHELXL97
_cell_angle_alpha 90.00
_cell_angle_beta 121.856(10)
_cell_angle_gamma 90.00
_cell_formula_units_Z 4
_cell_length_a 18.6545(14)
_cell_length_b 7.6394(3)
_cell_length_c 12.6319(10)
_cell_measurement_reflns_used 3772
_cell_measurement_temperature 200(2)
_cell_measurement_theta_max 28.66
_cell_measurement_theta_min 3.12
_cell_volume 1529.0(2)
_computing_cell_refinement '<i>CrysAlis Pro</i> (Oxford Diffraction, 2009)'
_computing_data_collection '<i>CrysAlis Pro</i> (Oxford Diffraction, 2009)'
_computing_data_reduction '<i>CrysAlis Pro</i> (Oxford Diffraction, 2009)'
_computing_molecular_graphics '<i>PLATON</i> (Spek, 2009)'
_computing_publication_material '<i>PLATON</i> (Spek, 2009)'
_computing_structure_refinement '<i>SHELXL97</i> (Sheldrick, 2008) within <i>WinGX</i> (Farrugia, 1999)'
_computing_structure_solution '<i>SHELXS97</i> (Sheldrick, 2008)'
_diffrn_ambient_temperature 200(2)
_diffrn_detector_area_resol_mean 16.08
_diffrn_measured_fraction_theta_full 0.999
_diffrn_measured_fraction_theta_max 0.999
_diffrn_measurement_device_type 'Oxford Diffraction Gemini-S CCD-detector diffractometer'
_diffrn_measurement_method '\w scans'
_diffrn_radiation_monochromator graphite
_diffrn_radiation_source 'Enhance (Mo) X-ray source'
_diffrn_radiation_type MoK\a
_diffrn_radiation_wavelength 0.71073
_diffrn_reflns_av_R_equivalents 0.0241
_diffrn_reflns_av_sigmaI/netI 0.0334
_diffrn_reflns_limit_h_max 21
_diffrn_reflns_limit_h_min -22
_diffrn_reflns_limit_k_max 9
_diffrn_reflns_limit_k_min -9
_diffrn_reflns_limit_l_max 15
_diffrn_reflns_limit_l_min -11
_diffrn_reflns_number 4919
_diffrn_reflns_theta_full 25.99
_diffrn_reflns_theta_max 25.99
_diffrn_reflns_theta_min 3.13
_diffrn_standards_number 0
_exptl_absorpt_coefficient_mu 2.251
_exptl_absorpt_correction_T_max 0.985
_exptl_absorpt_correction_T_min 0.935
_exptl_absorpt_correction_type multi-scan
_exptl_absorpt_process_details '(<i>SADABS</i>; Sheldrick, 1996)'
_exptl_crystal_colour colourless
_exptl_crystal_density_diffrn 1.548
_exptl_crystal_density_method 'not measured'
_exptl_crystal_description block
_exptl_crystal_F_000 736
_exptl_crystal_size_max 0.27
_exptl_crystal_size_mid 0.25
_exptl_crystal_size_min 0.20
_refine_diff_density_max 0.174
_refine_diff_density_min -0.216
_refine_ls_abs_structure_details 'Flack (1983), 590 Friedel pairs'
_refine_ls_abs_structure_Flack 0.020(7)
_refine_ls_extinction_method none
_refine_ls_goodness_of_fit_ref 0.956
_refine_ls_hydrogen_treatment mixed
_refine_ls_matrix_type full
_refine_ls_number_parameters 245
_refine_ls_number_reflns 2095
_refine_ls_number_restraints 2
_refine_ls_restrained_S_all 0.956
_refine_ls_R_factor_all 0.0209
_refine_ls_R_factor_gt 0.0185
_refine_ls_shift/su_max 0.002
_refine_ls_shift/su_mean 0.000
_refine_ls_structure_factor_coef Fsqd
_refine_ls_weighting_details 'calc w=1/[\s^2^(Fo^2^)+(0.0159P)^2^] where P=(Fo^2^+2Fc^2^)/3'
_refine_ls_weighting_scheme calc
_refine_ls_wR_factor_gt 0.0352
_refine_ls_wR_factor_ref 0.0354
_reflns_number_gt 1940
_reflns_number_total 2095
_reflns_threshold_expression I>2\s(I)
_cod_data_source_file tk2684.cif
_cod_data_source_block I
_cod_original_sg_symbol_H-M 'C c'
_cod_database_code 2227096
_cod_database_fobs_code 2227096

loop_
_symmetry_equiv_pos_as_xyz
'x, y, z'
'x, -y, z+1/2'
'x+1/2, y+1/2, z'
'x+1/2, -y+1/2, z+1/2'

loop_
_atom_site_aniso_label
_atom_site_aniso_U_11
_atom_site_aniso_U_22
_atom_site_aniso_U_33
_atom_site_aniso_U_12
_atom_site_aniso_U_13
_atom_site_aniso_U_23
As1 0.02010(10) 0.01520(10) 0.01530(10) -0.0004(2) 0.01070(10) -0.0003(2)
O1 0.0286(10) 0.0189(10) 0.0231(11) -0.0003(8) 0.0167(9) 0.0020(8)
O2 0.0206(10) 0.0247(10) 0.0215(11) -0.0028(8) 0.0111(8) -0.0049(8)
O3 0.0278(10) 0.0226(9) 0.0174(10) 0.0002(8) 0.0155(8) -0.0031(8)
C1 0.0212(14) 0.0191(13) 0.0205(15) -0.0008(11) 0.0087(12) -0.0026(12)
C2 0.0302(17) 0.0396(18) 0.0248(17) 0.0038(14) 0.0153(14) 0.0063(14)
C3 0.034(2) 0.051(2) 0.027(2) 0.0097(18) 0.0121(17) 0.0101(18)
C4 0.0249(19) 0.051(2) 0.033(2) 0.0132(17) 0.0101(15) 0.0051(18)
C5 0.026(2) 0.070(3) 0.039(3) 0.0116(19) 0.0226(19) 0.013(2)
C6 0.0287(19) 0.0407(19) 0.0261(18) 0.0037(15) 0.0130(14) 0.0105(16)
N1A 0.0329(14) 0.0147(12) 0.0211(14) 0.0015(10) 0.0174(12) 0.0009(11)
N2A 0.0425(18) 0.0191(15) 0.0245(16) 0.0001(12) 0.0246(14) -0.0022(12)
N3A 0.0440(15) 0.0198(12) 0.0223(13) 0.0015(12) 0.0233(11) 0.0028(12)
C1A 0.0165(13) 0.0203(14) 0.0167(14) -0.0022(12) 0.0075(11) -0.0028(13)
N1B 0.0262(17) 0.061(2) 0.046(2) -0.0091(14) 0.0175(16) -0.0030(17)
N2B 0.027(2) 0.054(2) 0.032(2) -0.0023(15) 0.0127(16) 0.0048(15)
N3B 0.0340(19) 0.049(2) 0.031(2) -0.0045(16) 0.0150(17) -0.0104(17)
C1B 0.0252(19) 0.027(2) 0.034(2) -0.0006(15) 0.0128(19) 0.0063(18)
O1W 0.068(2) 0.0355(17) 0.0222(14) -0.0275(14) 0.0245(14) -0.0064(13)
O2W 0.0281(13) 0.0333(14) 0.0532(16) 0.0002(12) 0.0134(12) -0.0182(13)

loop_
_atom_site_type_symbol
_atom_site_label
_atom_site_fract_x
_atom_site_fract_y
_atom_site_fract_z
_atom_site_U_iso_or_equiv
_atom_site_thermal_displace_type
_atom_site_calc_flag
_atom_site_refinement_flags
_atom_site_occupancy
As As1 0.854720(10) 0.69726(3) 0.45636(2) 0.01620(10) Uani . . 1.000
O O1 0.85598(11) 0.8928(2) 0.39683(17) 0.0220(6) Uani . . 1.000
O O2 0.79876(11) 0.5495(2) 0.34181(17) 0.0223(6) Uani . . 1.000
O O3 0.81253(10) 0.7081(2) 0.54592(15) 0.0209(6) Uani . . 1.000
C C1 0.96902(16) 0.6103(3) 0.5496(2) 0.0214(8) Uani . . 1.000
C C2 1.00375(19) 0.5330(4) 0.6658(3) 0.0312(10) Uani . . 1.000
C C3 1.0834(2) 0.4638(5) 0.7248(4) 0.0393(12) Uani . . 1.000
C C4 1.1311(2) 0.4729(5) 0.6705(3) 0.0388(11) Uani . . 1.000
C C5 1.0978(2) 0.5496(5) 0.5556(4) 0.0423(16) Uani . . 1.000
C C6 1.0164(2) 0.6166(5) 0.4950(3) 0.0326(11) Uani . . 1.000
N N1A 0.81112(15) 1.0554(3) 0.6380(3) 0.0214(8) Uani . . 1.000
N N2A 0.79667(18) 1.3549(4) 0.6207(3) 0.0253(9) Uani . . 1.000
N N3A 0.80233(15) 1.1956(4) 0.4697(2) 0.0259(8) Uani . . 1.000
C C1A 0.80313(16) 1.2018(4) 0.5759(2) 0.0185(8) Uani . . 1.000
N N1B 0.50840(19) 0.4864(5) 0.2386(4) 0.0452(11) Uani . . 1.000
N N2B 0.6296(2) 0.6056(4) 0.4032(3) 0.0391(12) Uani . . 1.000
N N3B 0.6265(2) 0.5171(5) 0.2284(4) 0.0391(11) Uani . . 1.000
C C1B 0.5899(2) 0.5383(4) 0.2899(4) 0.0301(11) Uani . . 1.000
O O1W 0.88312(19) 0.7021(3) 0.7987(2) 0.0416(10) Uani . . 1.000
O O2W 0.99736(15) 0.9183(4) 0.9723(2) 0.0421(8) Uani . . 1.000
H H2 0.97270 0.52800 0.70410 0.0370 Uiso calc R 1.000
H H3 1.10560 0.41020 0.80200 0.0470 Uiso calc R 1.000
H H4 1.18560 0.42720 0.71170 0.0470 Uiso calc R 1.000
H H5 1.12960 0.55670 0.51860 0.0510 Uiso calc R 1.000
H H6 0.99350 0.66650 0.41640 0.0390 Uiso calc R 1.000
H H21 0.737(3) 0.538(7) 0.301(4) 0.042(11) Uiso . . 1.000
H H11A 0.8076(16) 0.956(4) 0.606(3) 0.036(8) Uiso . . 1.000
H H12A 0.823(2) 1.061(4) 0.717(3) 0.043(10) Uiso . . 1.000
H H21A 0.7921(16) 1.368(4) 0.680(3) 0.038(7) Uiso . . 1.000
H H22A 0.7998(16) 1.461(4) 0.585(3) 0.045(8) Uiso . . 1.000
H H31A 0.8017(17) 1.287(4) 0.436(3) 0.035(8) Uiso . . 1.000
H H32A 0.8159(13) 1.093(3) 0.441(2) 0.037(6) Uiso . . 1.000
H H11B 0.486(2) 0.501(5) 0.285(3) 0.048(11) Uiso . . 1.000
H H12B 0.480(2) 0.444(5) 0.166(4) 0.052(12) Uiso . . 1.000
H H21B 0.599(2) 0.613(5) 0.437(4) 0.053(12) Uiso . . 1.000
H H22B 0.683(2) 0.653(4) 0.436(3) 0.055(9) Uiso . . 1.000
H H31B 0.5958(18) 0.495(4) 0.156(3) 0.050(9) Uiso . . 1.000
H H11W 0.8672(19) 0.702(4) 0.714(3) 0.052(9) Uiso . . 1.000
H H12W 0.859(2) 0.610(4) 0.809(3) 0.046(10) Uiso . . 1.000
H H21W 0.960(2) 0.982(5) 0.954(3) 0.046(12) Uiso . . 1.000
H H22W 0.973(2) 0.830(5) 0.950(4) 0.048(12) Uiso . . 1.000

loop_
_atom_type_symbol
_atom_type_description
_atom_type_scat_dispersion_real
_atom_type_scat_dispersion_imag
_atom_type_scat_source
C C 0.0033 0.0016 'International Tables Vol C Tables 4.2.6.8 and 6.1.1.4'
H H 0.0000 0.0000 'International Tables Vol C Tables 4.2.6.8 and 6.1.1.4'
N N 0.0061 0.0033 'International Tables Vol C Tables 4.2.6.8 and 6.1.1.4'
O O 0.0106 0.0060 'International Tables Vol C Tables 4.2.6.8 and 6.1.1.4'
As As 0.0499 2.0058 'International Tables Vol C Tables 4.2.6.8 and 6.1.1.4'

loop_
_geom_angle_atom_site_label_1
_geom_angle_atom_site_label_2
_geom_angle_atom_site_label_3
_geom_angle_site_symmetry_1
_geom_angle_site_symmetry_2
_geom_angle_site_symmetry_3
_geom_angle
_geom_angle_publ_flag
O1 As1 O2 . . . 111.03(9) no
O1 As1 O3 . . . 112.25(9) no
O1 As1 C1 . . . 107.92(11) no
O2 As1 O3 . . . 108.09(10) no
O2 As1 C1 . . . 106.05(10) no
O3 As1 C1 . . . 111.34(10) no
As1 O2 H21 . . . 122(3) no
H11W O1W H12W . . . 107(3) no
H21W O2W H22W . . . 100(4) no
H11A N1A H12A . . . 119(3) no
C1A N1A H11A . . . 121(2) no
C1A N1A H12A . . . 120(2) no
H21A N2A H22A . . . 114(3) no
C1A N2A H21A . . . 126(2) no
C1A N2A H22A . . . 121(2) no
H31A N3A H32A . . . 116(3) no
C1A N3A H32A . . . 123.2(14) no
C1A N3A H31A . . . 119(2) no
C1B N1B H11B . . . 117(2) no
H11B N1B H12B . . . 121(4) no
C1B N1B H12B . . . 122(3) no
C1B N2B H22B . . . 120(2) no
C1B N2B H21B . . . 115(3) no
H21B N2B H22B . . . 125(4) no
C1B N3B H31B . . . 115(3) no
As1 C1 C6 . . . 118.4(2) no
C2 C1 C6 . . . 118.7(3) no
As1 C1 C2 . . . 122.8(3) no
C1 C2 C3 . . . 120.5(4) no
C2 C3 C4 . . . 120.6(4) no
C3 C4 C5 . . . 119.7(4) no
C4 C5 C6 . . . 119.6(4) no
C1 C6 C5 . . . 121.0(3) no
C3 C2 H2 . . . 120.00 no
C1 C2 H2 . . . 120.00 no
C2 C3 H3 . . . 120.00 no
C4 C3 H3 . . . 120.00 no
C5 C4 H4 . . . 120.00 no
C3 C4 H4 . . . 120.00 no
C6 C5 H5 . . . 120.00 no
C4 C5 H5 . . . 120.00 no
C5 C6 H6 . . . 119.00 no
C1 C6 H6 . . . 120.00 no
N2A C1A N3A . . . 120.2(3) no
N1A C1A N2A . . . 119.7(3) no
N1A C1A N3A . . . 120.1(3) no
N2B C1B N3B . . . 122.1(4) no
N1B C1B N2B . . . 118.5(4) no
N1B C1B N3B . . . 119.5(4) no

loop_
_geom_bond_atom_site_label_1
_geom_bond_atom_site_label_2
_geom_bond_site_symmetry_1
_geom_bond_site_symmetry_2
_geom_bond_distance
_geom_bond_publ_flag
As1 O1 . . 1.6781(17) no
As1 O2 . . 1.6921(17) no
As1 O3 . . 1.687(2) no
As1 C1 . . 1.930(3) no
O2 H21 . . 0.99(6) no
O1W H11W . . 0.95(3) no
O1W H12W . . 0.88(3) no
O2W H21W . . 0.78(4) no
O2W H22W . . 0.78(4) no
N1A C1A . . 1.329(4) no
N2A C1A . . 1.332(4) no
N3A C1A . . 1.335(3) no
N1A H12A . . 0.90(3) no
N1A H11A . . 0.85(3) no
N2A H21A . . 0.80(3) no
N2A H22A . . 0.94(3) no
N3A H31A . . 0.82(3) no
N3A H32A . . 0.95(2) no
N1B C1B . . 1.360(6) no
N2B C1B . . 1.320(5) no
N3B C1B . . 1.287(6) no
N1B H11B . . 0.89(4) no
N1B H12B . . 0.85(4) no
N2B H21B . . 0.88(5) no
N2B H22B . . 0.93(4) no
N3B H31B . . 0.80(3) no
C1 C2 . . 1.385(4) no
C1 C6 . . 1.379(5) no
C2 C3 . . 1.369(6) no
C3 C4 . . 1.383(6) no
C4 C5 . . 1.373(5) no
C5 C6 . . 1.388(6) no
C2 H2 . . 0.9300 no
C3 H3 . . 0.9300 no
C4 H4 . . 0.9300 no
C5 H5 . . 0.9300 no
C6 H6 . . 0.9300 no

loop_
_geom_contact_atom_site_label_1
_geom_contact_atom_site_label_2
_geom_contact_distance
_geom_contact_site_symmetry_1
_geom_contact_site_symmetry_2
_geom_contact_publ_flag
As1 H11A 3.16(3) . . no
As1 H11W 3.14(3) . . no
As1 H22A 2.95(3) . 1_545 no
As1 H22B 3.09(4) . . no
As1 H32A 3.09(2) . . no
As1 H12W 3.02(3) . 2_564 no
As1 H21A 3.08(3) . 2_574 no
As1 H21W 3.15(4) . 2_574 no

loop_
_geom_hbond_atom_site_label_D
_geom_hbond_atom_site_label_H
_geom_hbond_atom_site_label_A
_geom_hbond_site_symmetry_A
_geom_hbond_distance_DH
_geom_hbond_distance_HA
_geom_hbond_distance_DA
_geom_hbond_angle_DHA
_geom_hbond_publ_flag
O2 H21 N3B . 0.99(6) 1.77(6) 2.753(5) 180(6) yes
N1A H11A O3 . 0.85(3) 2.06(3) 2.903(3) 173(3) yes
N1A H12A O1 2_575 0.90(3) 2.05(3) 2.943(4) 172(3) yes
N2A H21A O2 2_575 0.80(3) 2.08(3) 2.867(4) 167(3) yes
N2A H22A O3 1_565 0.94(3) 2.00(3) 2.925(4) 167(3) yes
N3A H31A O2 1_565 0.82(3) 2.32(3) 3.132(3) 179(5) yes
N3A H32A O1 . 0.95(2) 1.91(2) 2.859(4) 174(2) yes
N1B H11B O2W 4_464 0.89(4) 2.34(3) 3.151(5) 151(3) yes
N2B H21B O2W 4_464 0.88(5) 2.18(5) 3.026(5) 163(4) yes
N2B H22B O3 . 0.93(4) 2.10(4) 3.002(4) 165(3) yes
N3B H31B O2W 3_444 0.80(3) 2.15(3) 2.935(5) 169(4) yes
O1W H11W O3 . 0.95(3) 1.81(3) 2.737(3) 167(4) yes
O1W H12W O2 2_565 0.88(3) 1.85(4) 2.715(4) 168(4) yes
O2W H21W O1 2_575 0.78(4) 1.93(4) 2.701(4) 171(4) yes
O2W H22W O1W . 0.78(4) 2.01(4) 2.673(4) 143(4) yes

loop_
_geom_torsion_atom_site_label_1
_geom_torsion_atom_site_label_2
_geom_torsion_atom_site_label_3
_geom_torsion_atom_site_label_4
_geom_torsion_site_symmetry_1
_geom_torsion_site_symmetry_2
_geom_torsion_site_symmetry_3
_geom_torsion_site_symmetry_4
_geom_torsion
_geom_torsion_publ_flag
O1 As1 C1 C2 . . . . 136.3(2) no
O1 As1 C1 C6 . . . . -47.5(2) no
O2 As1 C1 C2 . . . . -104.7(2) no
O2 As1 C1 C6 . . . . 71.6(2) no
O3 As1 C1 C2 . . . . 12.7(2) no
O3 As1 C1 C6 . . . . -171.1(2) no
As1 C1 C2 C3 . . . . 176.0(3) no
C6 C1 C2 C3 . . . . -0.2(5) no
As1 C1 C6 C5 . . . . -177.4(3) no
C2 C1 C6 C5 . . . . -1.0(5) no
C1 C2 C3 C4 . . . . 1.3(5) no
C2 C3 C4 C5 . . . . -1.0(6) no
C3 C4 C5 C6 . . . . -0.3(6) no
C4 C5 C6 C1 . . . . 1.3(6) no

loop_
_cod_related_entry_id
_cod_related_entry_database
_cod_related_entry_code
1 ChemSpider 30656169
